data_7026517
loop_
_publ_author_name
'Ali, Shoaib'
'Muryn, Christopher A.'
'Tuna, Floriana'
'Winpenny, Richard E. P.'

_publ_section_title
;
 Synthesis and structural and magnetic characterisation of cobalt(ii)
 complexes of mixed phosphonate-antimonate ligands.
;
_journal_issue 40
_journal_name_full 'Dalton transactions (Cambridge, England : 2003)'
_journal_page_first 9588
_journal_page_last 9597
_journal_paper_doi 10.1039/c0dt00482k
_journal_volume 39
_journal_year 2010
_chemical_formula_sum 'C36 H51 Cl2 Co2 N2 O13 P3 Sb2'
_chemical_formula_weight 1244.96
_chemical_name_systematic
;
?
;
_space_group_IT_number 14
_symmetry_cell_setting monoclinic
_symmetry_space_group_name_Hall '-P 2yn'
_symmetry_space_group_name_H-M 'P 1 21/n 1'
_atom_sites_solution_hydrogens geom
_atom_sites_solution_primary direct
_atom_sites_solution_secondary difmap
_audit_creation_method SHELXL-97
_cell_angle_alpha 90.00
_cell_angle_beta 91.694(2)
_cell_angle_gamma 90.00
_cell_formula_units_Z 4
_cell_length_a 9.9052(2)
_cell_length_b 22.5257(5)
_cell_length_c 20.5666(4)
_cell_measurement_reflns_used 12521
_cell_measurement_temperature 100(2)
_cell_measurement_theta_max 28.5243
_cell_measurement_theta_min 2.6791
_cell_volume 4586.85(16)
_computing_cell_refinement
;
CrysAlis RED, Oxford Diffraction Ltd.,
Version 1.171.32.4 (release 27-04-2006 CrysAlis171 .NET)
(compiled Apr 27 2007,17:53:11)
;
_computing_data_collection
;
CrysAlis CCD, Oxford Diffraction Ltd.,
Version 1.171.32.4 (release 27-04-2006 CrysAlis171 .NET)
(compiled Apr 27 2007,17:53:11)
;
_computing_data_reduction
;
CrysAlis RED, Oxford Diffraction Ltd.,
Version 1.171.32.4 (release 27-04-2006 CrysAlis171 .NET)
(compiled Apr 27 2007,17:53:11)
;
_computing_molecular_graphics 'SHELXL-97 (Sheldrick, 1997)'
_computing_publication_material 'SHELXL-97 (Sheldrick, 1997)'
_computing_structure_refinement 'SHELXL-97 (Sheldrick, 1997)'
_computing_structure_solution 'SHELXS-97 (Sheldrick, 1990)'
_diffrn_ambient_temperature 100(2)
_diffrn_detector_area_resol_mean 8.3367
_diffrn_measured_fraction_theta_full 0.994
_diffrn_measured_fraction_theta_max 0.994
_diffrn_measurement_device_type 'Oxford Diffraction XCalibur 2'
_diffrn_measurement_method 'phi and omega'
_diffrn_radiation_monochromator graphite
_diffrn_radiation_source 'fine-focus sealed tube'
_diffrn_radiation_type MoK\a
_diffrn_radiation_wavelength 0.71073
_diffrn_reflns_av_R_equivalents 0.0306
_diffrn_reflns_av_sigmaI/netI 0.0438
_diffrn_reflns_limit_h_max 12
_diffrn_reflns_limit_h_min -12
_diffrn_reflns_limit_k_max 21
_diffrn_reflns_limit_k_min -28
_diffrn_reflns_limit_l_max 25
_diffrn_reflns_limit_l_min -23
_diffrn_reflns_number 25685
_diffrn_reflns_theta_full 26.37
_diffrn_reflns_theta_max 26.37
_diffrn_reflns_theta_min 4.09
_exptl_absorpt_coefficient_mu 2.159
_exptl_absorpt_correction_T_max 0.7378
_exptl_absorpt_correction_T_min 0.4789
_exptl_absorpt_correction_type multi-scan
_exptl_absorpt_process_details
;
CrysAlis RED, Oxford Diffraction Ltd.,
Version 1.171.32.4 (release 27-04-2006 CrysAlis171 .NET)
(compiled Apr 27 2007,17:53:11)
Empirical absorption correction using spherical harmonics,
implemented in SCALE3 ABSPACK scaling algorithm.
;
_exptl_crystal_colour blue
_exptl_crystal_density_diffrn 1.803
_exptl_crystal_density_method 'not measured'
_exptl_crystal_description block
_exptl_crystal_F_000 2480
_exptl_crystal_size_max 0.40
_exptl_crystal_size_mid 0.15
_exptl_crystal_size_min 0.15
_refine_diff_density_max 1.526
_refine_diff_density_min -0.845
_refine_diff_density_rms 0.121
_refine_ls_extinction_method none
_refine_ls_goodness_of_fit_ref 1.058
_refine_ls_hydrogen_treatment constr
_refine_ls_matrix_type full
_refine_ls_number_parameters 552
_refine_ls_number_reflns 9325
_refine_ls_number_restraints 0
_refine_ls_restrained_S_all 1.058
_refine_ls_R_factor_all 0.0542
_refine_ls_R_factor_gt 0.0309
_refine_ls_shift/su_max 0.001
_refine_ls_shift/su_mean 0.000
_refine_ls_structure_factor_coef Fsqd
_refine_ls_weighting_details 'calc w=1/[\s^2^(Fo^2^)+(0.0434P)^2^+0.0205P] where P=(Fo^2^+2Fc^2^)/3'
_refine_ls_weighting_scheme calc
_refine_ls_wR_factor_gt 0.0676
_refine_ls_wR_factor_ref 0.0811
_reflns_number_gt 6917
_reflns_number_total 9325
_reflns_threshold_expression >2sigma(I)
_cod_data_source_file c0dt00482k.txt
_cod_data_source_block mono1013
_cod_database_code 7026517

loop_
_symmetry_equiv_pos_as_xyz
'x, y, z'
'-x+1/2, y+1/2, -z+1/2'
'-x, -y, -z'
'x-1/2, -y-1/2, z-1/2'

loop_
_atom_site_label
_atom_site_type_symbol
_atom_site_fract_x
_atom_site_fract_y
_atom_site_fract_z
_atom_site_U_iso_or_equiv
_atom_site_adp_type
_atom_site_occupancy
_atom_site_symmetry_multiplicity
_atom_site_calc_flag
_atom_site_refinement_flags
Sb1 Sb 0.37148(2) 0.228415(11) 0.879551(12) 0.01427(7) Uani 1 1 d .
Sb2 Sb 0.35710(2) 0.347574(11) 0.811315(12) 0.01354(7) Uani 1 1 d .
Co1 Co 0.57643(5) 0.35393(2) 0.97722(2) 0.01398(12) Uani 1 1 d .
Co2 Co 0.63673(5) 0.27821(2) 0.81037(2) 0.01556(12) Uani 1 1 d .
P1 P 0.66234(10) 0.22232(4) 0.94995(5) 0.0146(2) Uani 1 1 d .
P2 P 0.26842(9) 0.34156(4) 0.95934(5) 0.0144(2) Uani 1 1 d .
P3 P 0.63593(10) 0.41376(5) 0.84519(5) 0.0157(2) Uani 1 1 d .
N1 N 0.7626(3) 0.25339(16) 0.73602(16) 0.0240(8) Uani 1 1 d .
N2 N 0.6718(3) 0.39106(14) 1.06083(15) 0.0170(7) Uani 1 1 d .
C1 C 0.2519(4) 0.15227(17) 0.89123(18) 0.0150(8) Uani 1 1 d .
C2 C 0.2737(4) 0.11405(18) 0.94358(18) 0.0185(8) Uani 1 1 d .
H2 H 0.3440 0.1222 0.9747 0.022 Uiso 1 1 calc R
C3 C 0.1932(4) 0.06398(18) 0.95079(19) 0.0192(8) Uani 1 1 d .
H3 H 0.2086 0.0377 0.9864 0.023 Uiso 1 1 calc R
C4 C 0.0904(4) 0.05300(17) 0.90538(19) 0.0185(8) Uani 1 1 d .
C5 C 0.0662(4) 0.09081(18) 0.85338(19) 0.0216(9) Uani 1 1 d .
H5 H -0.0044 0.0826 0.8224 0.026 Uiso 1 1 calc R
C6 C 0.1468(4) 0.14108(18) 0.8470(2) 0.0228(9) Uani 1 1 d .
H6 H 0.1295 0.1679 0.8121 0.027 Uiso 1 1 calc R
C7 C 0.2198(4) 0.39295(17) 0.74908(18) 0.0151(8) Uani 1 1 d .
C8 C 0.0899(4) 0.37019(19) 0.7410(2) 0.0255(10) Uani 1 1 d .
H8 H 0.0640 0.3358 0.7643 0.031 Uiso 1 1 calc R
C9 C -0.0015(4) 0.39818(19) 0.6988(2) 0.0284(10) Uani 1 1 d .
H9 H -0.0910 0.3835 0.6933 0.034 Uiso 1 1 calc R
C10 C 0.0388(4) 0.44749(19) 0.66484(19) 0.0223(9) Uani 1 1 d .
C11 C 0.1650(4) 0.4713(2) 0.67368(19) 0.0239(9) Uani 1 1 d .
H11 H 0.1898 0.5064 0.6514 0.029 Uiso 1 1 calc R
C12 C 0.2564(4) 0.44299(18) 0.71611(18) 0.0184(9) Uani 1 1 d .
H12 H 0.3451 0.4585 0.7222 0.022 Uiso 1 1 calc R
C13 C 0.7577(4) 0.2855(2) 0.6796(2) 0.0306(11) Uani 1 1 d .
H13 H 0.6969 0.3181 0.6761 0.037 Uiso 1 1 calc R
C14 C 0.8374(5) 0.2727(2) 0.6278(2) 0.0349(11) Uani 1 1 d .
H14 H 0.8290 0.2949 0.5886 0.042 Uiso 1 1 calc R
C15 C 0.9304(4) 0.2268(2) 0.6339(2) 0.0356(12) Uani 1 1 d .
H15 H 0.9874 0.2173 0.5990 0.043 Uiso 1 1 calc R
C16 C 0.9389(5) 0.1953(2) 0.6912(2) 0.0355(11) Uani 1 1 d .
H16 H 1.0020 0.1638 0.6962 0.043 Uiso 1 1 calc R
C17 C 0.8540(4) 0.2100(2) 0.7420(2) 0.0299(10) Uani 1 1 d .
H17 H 0.8616 0.1885 0.7817 0.036 Uiso 1 1 calc R
C18 C 0.6817(4) 0.44913(18) 1.0684(2) 0.0212(9) Uani 1 1 d .
H18 H 0.6451 0.4740 1.0349 0.025 Uiso 1 1 calc R
C19 C 0.7425(4) 0.4757(2) 1.1223(2) 0.0280(10) Uani 1 1 d .
H19 H 0.7472 0.5177 1.1261 0.034 Uiso 1 1 calc R
C20 C 0.7961(4) 0.43927(19) 1.1704(2) 0.0243(9) Uani 1 1 d .
H20 H 0.8383 0.4559 1.2083 0.029 Uiso 1 1 calc R
C21 C 0.7878(4) 0.37896(19) 1.1632(2) 0.0246(9) Uani 1 1 d .
H21 H 0.8238 0.3532 1.1960 0.030 Uiso 1 1 calc R
C22 C 0.7265(4) 0.35614(18) 1.10759(19) 0.0198(9) Uani 1 1 d .
H22 H 0.7227 0.3143 1.1021 0.024 Uiso 1 1 calc R
C23 C 0.7499(4) 0.16386(17) 0.99487(19) 0.0173(8) Uani 1 1 d .
C24 C 0.7407(4) 0.10510(19) 0.9576(2) 0.0305(11) Uani 1 1 d .
H24A H 0.7886 0.0741 0.9825 0.046 Uiso 1 1 calc R
H24B H 0.7818 0.1097 0.9152 0.046 Uiso 1 1 calc R
H24C H 0.6456 0.0938 0.9514 0.046 Uiso 1 1 calc R
C25 C 0.6856(4) 0.1562(2) 1.06055(19) 0.0249(9) Uani 1 1 d .
H25A H 0.5912 0.1440 1.0540 0.037 Uiso 1 1 calc R
H25B H 0.6892 0.1940 1.0842 0.037 Uiso 1 1 calc R
H25C H 0.7349 0.1258 1.0857 0.037 Uiso 1 1 calc R
C26 C 0.8995(4) 0.18166(19) 1.0043(2) 0.0227(9) Uani 1 1 d .
H26A H 0.9057 0.2191 1.0284 0.034 Uiso 1 1 calc R
H26B H 0.9399 0.1866 0.9617 0.034 Uiso 1 1 calc R
H26C H 0.9480 0.1506 1.0288 0.034 Uiso 1 1 calc R
C27 C 0.1080(4) 0.35821(17) 0.99517(19) 0.0170(8) Uani 1 1 d .
C28 C 0.1012(4) 0.3276(2) 1.0616(2) 0.0266(10) Uani 1 1 d .
H28A H 0.0124 0.3346 1.0799 0.040 Uiso 1 1 calc R
H28B H 0.1717 0.3437 1.0910 0.040 Uiso 1 1 calc R
H28C H 0.1152 0.2848 1.0563 0.040 Uiso 1 1 calc R
C29 C -0.0059(4) 0.3354(2) 0.9487(2) 0.0260(10) Uani 1 1 d .
H29A H 0.0084 0.2932 0.9397 0.039 Uiso 1 1 calc R
H29B H -0.0049 0.3578 0.9079 0.039 Uiso 1 1 calc R
H29C H -0.0933 0.3407 0.9690 0.039 Uiso 1 1 calc R
C30 C 0.0940(4) 0.42559(19) 1.0036(2) 0.0274(10) Uani 1 1 d .
H30A H 0.0095 0.4344 1.0253 0.041 Uiso 1 1 calc R
H30B H 0.0933 0.4448 0.9609 0.041 Uiso 1 1 calc R
H30C H 0.1704 0.4406 1.0302 0.041 Uiso 1 1 calc R
C31 C 0.7078(4) 0.48349(18) 0.81796(19) 0.0198(9) Uani 1 1 d .
C32 C 0.6333(4) 0.53557(18) 0.8482(2) 0.0284(10) Uani 1 1 d .
H32A H 0.6737 0.5730 0.8341 0.043 Uiso 1 1 calc R
H32B H 0.6405 0.5327 0.8957 0.043 Uiso 1 1 calc R
H32C H 0.5379 0.5345 0.8342 0.043 Uiso 1 1 calc R
C33 C 0.6936(4) 0.4876(2) 0.74400(19) 0.0256(10) Uani 1 1 d .
H33A H 0.5977 0.4862 0.7308 0.038 Uiso 1 1 calc R
H33B H 0.7409 0.4542 0.7244 0.038 Uiso 1 1 calc R
H33C H 0.7330 0.5250 0.7293 0.038 Uiso 1 1 calc R
C34 C 0.8576(4) 0.48439(19) 0.8389(2) 0.0253(9) Uani 1 1 d .
H34A H 0.9042 0.4512 0.8185 0.038 Uiso 1 1 calc R
H34B H 0.8662 0.4806 0.8863 0.038 Uiso 1 1 calc R
H34C H 0.8982 0.5219 0.8254 0.038 Uiso 1 1 calc R
C35 C 0.4245(4) 0.2839(2) 0.6893(2) 0.0277(10) Uani 1 1 d .
H35A H 0.3366 0.2674 0.7004 0.042 Uiso 1 1 calc R
H35B H 0.4851 0.2517 0.6771 0.042 Uiso 1 1 calc R
H35C H 0.4127 0.3115 0.6527 0.042 Uiso 1 1 calc R
C36 C 0.5346(4) 0.14112(17) 0.8021(2) 0.0220(9) Uani 1 1 d .
H36A H 0.6105 0.1351 0.8330 0.033 Uiso 1 1 calc R
H36B H 0.5641 0.1333 0.7578 0.033 Uiso 1 1 calc R
H36C H 0.4610 0.1139 0.8124 0.033 Uiso 1 1 calc R
O1 O 0.6640(2) 0.27766(11) 0.99238(12) 0.0154(6) Uani 1 1 d .
O2 O 0.5125(2) 0.19816(11) 0.94306(12) 0.0148(5) Uani 1 1 d .
O3 O 0.7237(2) 0.23007(12) 0.88417(13) 0.0171(6) Uani 1 1 d .
O4 O 0.3856(2) 0.36333(12) 1.00145(12) 0.0159(6) Uani 1 1 d .
O5 O 0.6411(2) 0.41447(12) 0.91907(12) 0.0174(6) Uani 1 1 d .
O6 O 0.2735(2) 0.27291(11) 0.95145(12) 0.0158(6) Uani 1 1 d .
O7 O 0.2619(2) 0.37380(11) 0.89213(12) 0.0152(6) Uani 1 1 d .
O8 O 0.2583(2) 0.27151(11) 0.81486(12) 0.0158(6) Uani 1 1 d .
O9 O 0.4816(2) 0.30378(11) 0.87412(12) 0.0122(5) Uani 1 1 d .
O10 O 0.4832(2) 0.41637(11) 0.81965(12) 0.0161(6) Uani 1 1 d .
O11 O 0.7094(2) 0.36221(12) 0.81471(13) 0.0185(6) Uani 1 1 d .
O12 O 0.4883(2) 0.20075(12) 0.80635(12) 0.0161(6) Uani 1 1 d .
O13 O 0.4816(2) 0.31499(12) 0.74459(12) 0.0155(6) Uani 1 1 d .
Cl1 Cl -0.00516(10) -0.01144(5) 0.91180(5) 0.0264(2) Uani 1 1 d .
Cl2 Cl -0.07360(11) 0.48023(5) 0.60862(5) 0.0351(3) Uani 1 1 d .

loop_
_atom_site_aniso_label
_atom_site_aniso_U_11
_atom_site_aniso_U_22
_atom_site_aniso_U_33
_atom_site_aniso_U_23
_atom_site_aniso_U_13
_atom_site_aniso_U_12
Sb1 0.01516(13) 0.01203(13) 0.01537(13) 0.00000(11) -0.00367(10) -0.00057(10)
Sb2 0.01436(13) 0.01202(13) 0.01398(12) 0.00121(11) -0.00411(9) -0.00008(10)
Co1 0.0140(3) 0.0129(3) 0.0148(3) 0.0008(2) -0.0022(2) 0.0001(2)
Co2 0.0188(3) 0.0144(3) 0.0133(2) -0.0009(2) -0.0029(2) 0.0024(2)
P1 0.0158(5) 0.0126(5) 0.0153(5) 0.0002(4) -0.0045(4) -0.0001(4)
P2 0.0142(5) 0.0131(5) 0.0156(5) -0.0002(4) -0.0022(4) -0.0005(4)
P3 0.0148(5) 0.0150(5) 0.0172(5) 0.0025(4) -0.0035(4) -0.0019(4)
N1 0.0261(19) 0.025(2) 0.0204(18) -0.0025(16) -0.0007(15) 0.0022(16)
N2 0.0186(17) 0.0138(17) 0.0187(17) -0.0034(15) 0.0014(13) -0.0017(14)
C1 0.0140(18) 0.0110(19) 0.0197(19) -0.0024(16) -0.0020(15) 0.0021(15)
C2 0.019(2) 0.020(2) 0.0158(19) 0.0004(17) -0.0046(16) -0.0025(17)
C3 0.024(2) 0.015(2) 0.0184(19) 0.0051(17) 0.0004(16) -0.0022(17)
C4 0.019(2) 0.016(2) 0.021(2) -0.0066(17) 0.0070(16) -0.0024(16)
C5 0.021(2) 0.023(2) 0.020(2) -0.0019(18) -0.0075(16) -0.0022(18)
C6 0.025(2) 0.019(2) 0.024(2) -0.0005(19) -0.0057(17) -0.0020(17)
C7 0.0165(19) 0.014(2) 0.0142(18) -0.0006(16) -0.0035(15) 0.0009(16)
C8 0.022(2) 0.021(2) 0.032(2) 0.003(2) -0.0074(18) 0.0001(18)
C9 0.025(2) 0.017(2) 0.042(3) 0.001(2) -0.011(2) -0.0037(18)
C10 0.026(2) 0.023(2) 0.017(2) -0.0019(18) -0.0057(17) 0.0091(18)
C11 0.028(2) 0.023(2) 0.020(2) 0.0105(19) 0.0004(17) 0.0033(19)
C12 0.0120(19) 0.025(2) 0.0182(19) -0.0011(18) -0.0027(15) 0.0018(16)
C13 0.026(2) 0.031(3) 0.034(3) -0.002(2) -0.001(2) -0.003(2)
C14 0.037(3) 0.045(3) 0.022(2) -0.002(2) 0.003(2) -0.012(2)
C15 0.028(2) 0.043(3) 0.036(3) -0.013(2) 0.008(2) -0.004(2)
C16 0.032(3) 0.036(3) 0.038(3) -0.005(2) 0.005(2) 0.002(2)
C17 0.029(2) 0.033(3) 0.028(2) -0.003(2) 0.0001(19) 0.002(2)
C18 0.021(2) 0.019(2) 0.024(2) 0.0000(18) -0.0007(17) -0.0004(17)
C19 0.034(2) 0.021(2) 0.030(2) -0.006(2) 0.0026(19) -0.0057(19)
C20 0.022(2) 0.028(2) 0.023(2) -0.011(2) -0.0027(17) -0.0010(18)
C21 0.030(2) 0.026(2) 0.018(2) -0.0049(19) -0.0055(18) 0.0012(19)
C22 0.022(2) 0.016(2) 0.021(2) -0.0015(18) -0.0040(16) -0.0007(17)
C23 0.019(2) 0.012(2) 0.021(2) 0.0039(17) -0.0047(16) 0.0014(16)
C24 0.031(2) 0.018(2) 0.041(3) -0.003(2) -0.015(2) 0.0046(19)
C25 0.026(2) 0.028(2) 0.020(2) 0.009(2) -0.0032(17) 0.0021(19)
C26 0.021(2) 0.024(2) 0.022(2) 0.0060(19) -0.0108(17) 0.0045(18)
C27 0.0159(19) 0.016(2) 0.0191(19) -0.0045(17) 0.0017(15) -0.0017(16)
C28 0.021(2) 0.039(3) 0.020(2) 0.003(2) 0.0036(17) 0.001(2)
C29 0.019(2) 0.033(3) 0.026(2) 0.002(2) -0.0034(17) -0.0024(19)
C30 0.021(2) 0.024(2) 0.038(3) -0.009(2) 0.0010(19) 0.0052(18)
C31 0.018(2) 0.020(2) 0.021(2) 0.0029(18) -0.0037(16) -0.0021(17)
C32 0.028(2) 0.015(2) 0.042(3) 0.004(2) -0.006(2) -0.0009(18)
C33 0.030(2) 0.026(2) 0.021(2) 0.0161(19) -0.0017(18) -0.0060(19)
C34 0.020(2) 0.025(2) 0.030(2) 0.003(2) -0.0038(18) -0.0068(18)
C35 0.029(2) 0.034(3) 0.020(2) -0.003(2) -0.0062(18) 0.001(2)
C36 0.025(2) 0.017(2) 0.024(2) -0.0074(18) -0.0087(17) 0.0058(17)
O1 0.0163(13) 0.0151(14) 0.0144(13) 0.0004(11) -0.0057(10) -0.0001(11)
O2 0.0177(13) 0.0115(13) 0.0149(13) 0.0033(11) -0.0044(10) 0.0008(11)
O3 0.0127(13) 0.0187(14) 0.0197(14) 0.0021(12) -0.0038(10) -0.0009(11)
O4 0.0131(13) 0.0205(15) 0.0139(13) -0.0051(12) -0.0012(10) 0.0003(11)
O5 0.0181(14) 0.0167(14) 0.0172(13) 0.0014(12) -0.0042(11) -0.0050(11)
O6 0.0157(13) 0.0147(14) 0.0169(13) 0.0000(12) 0.0004(11) 0.0003(11)
O7 0.0181(13) 0.0122(13) 0.0153(13) 0.0013(11) 0.0001(11) 0.0033(11)
O8 0.0150(13) 0.0152(14) 0.0169(13) 0.0003(12) -0.0076(10) -0.0011(11)
O9 0.0129(12) 0.0095(13) 0.0139(13) 0.0046(11) -0.0044(10) -0.0005(10)
O10 0.0125(13) 0.0142(14) 0.0213(14) 0.0018(12) -0.0051(11) 0.0012(11)
O11 0.0181(14) 0.0193(15) 0.0178(14) 0.0026(12) -0.0029(11) -0.0019(11)
O12 0.0193(13) 0.0160(14) 0.0129(13) -0.0008(12) -0.0010(11) 0.0010(11)
O13 0.0187(13) 0.0174(14) 0.0102(12) -0.0002(11) -0.0015(10) 0.0003(11)
Cl1 0.0298(5) 0.0212(5) 0.0281(5) 0.0003(5) 0.0004(4) -0.0099(4)
Cl2 0.0352(6) 0.0384(7) 0.0308(6) 0.0092(5) -0.0144(5) 0.0103(5)

loop_
_atom_type_symbol
_atom_type_description
_atom_type_scat_dispersion_real
_atom_type_scat_dispersion_imag
_atom_type_scat_source
C C 0.0033 0.0016 'International Tables Vol C Tables 4.2.6.8 and 6.1.1.4'
H H 0.0000 0.0000 'International Tables Vol C Tables 4.2.6.8 and 6.1.1.4'
N N 0.0061 0.0033 'International Tables Vol C Tables 4.2.6.8 and 6.1.1.4'
O O 0.0106 0.0060 'International Tables Vol C Tables 4.2.6.8 and 6.1.1.4'
P P 0.1023 0.0942 'International Tables Vol C Tables 4.2.6.8 and 6.1.1.4'
Cl Cl 0.1484 0.1585 'International Tables Vol C Tables 4.2.6.8 and 6.1.1.4'
Co Co 0.3494 0.9721 'International Tables Vol C Tables 4.2.6.8 and 6.1.1.4'
Sb Sb -0.5866 1.5461 'International Tables Vol C Tables 4.2.6.8 and 6.1.1.4'

loop_
_geom_angle_atom_site_label_1
_geom_angle_atom_site_label_2
_geom_angle_atom_site_label_3
_geom_angle
O8 Sb1 O2 168.46(10)
O8 Sb1 O9 81.15(10)
O2 Sb1 O9 87.41(10)
O8 Sb1 O12 88.62(10)
O2 Sb1 O12 88.70(10)
O9 Sb1 O12 84.05(10)
O8 Sb1 O6 88.52(10)
O2 Sb1 O6 91.82(10)
O9 Sb1 O6 84.10(10)
O12 Sb1 O6 168.10(10)
O8 Sb1 C1 99.68(12)
O2 Sb1 C1 91.84(12)
O9 Sb1 C1 176.08(12)
O12 Sb1 C1 99.79(13)
O6 Sb1 C1 92.08(12)
O8 Sb1 Sb2 39.89(7)
O2 Sb1 Sb2 128.73(7)
O9 Sb1 Sb2 41.33(7)
O12 Sb1 Sb2 87.04(7)
O6 Sb1 Sb2 83.36(7)
C1 Sb1 Sb2 139.18(10)
O8 Sb2 O10 168.60(10)
O8 Sb2 O13 91.32(11)
O10 Sb2 O13 86.97(10)
O8 Sb2 O9 81.17(10)
O10 Sb2 O9 87.44(10)
O13 Sb2 O9 83.27(10)
O8 Sb2 O7 88.82(10)
O10 Sb2 O7 90.49(10)
O13 Sb2 O7 167.81(10)
O9 Sb2 O7 84.71(10)
O8 Sb2 C7 97.57(12)
O10 Sb2 C7 93.83(12)
O13 Sb2 C7 99.24(12)
O9 Sb2 C7 177.24(12)
O7 Sb2 C7 92.82(12)
O8 Sb2 Sb1 39.76(7)
O10 Sb2 Sb1 128.88(7)
O13 Sb2 Sb1 88.36(7)
O9 Sb2 Sb1 41.48(7)
O7 Sb2 Sb1 83.97(7)
C7 Sb2 Sb1 137.09(10)
O5 Co1 O1 124.56(11)
O5 Co1 O4 114.58(11)
O1 Co1 O4 118.58(11)
O5 Co1 N2 94.36(12)
O1 Co1 N2 91.88(11)
O4 Co1 N2 99.22(11)
O11 Co2 O3 108.82(11)
O11 Co2 N1 93.64(13)
O3 Co2 N1 98.94(12)
O11 Co2 O9 88.98(10)
O3 Co2 O9 88.97(10)
N1 Co2 O9 170.36(11)
O11 Co2 O13 85.16(10)
O3 Co2 O13 160.03(10)
N1 Co2 O13 94.18(12)
O9 Co2 O13 76.77(9)
O11 Co2 O12 160.71(10)
O3 Co2 O12 82.97(10)
N1 Co2 O12 99.66(12)
O9 Co2 O12 75.71(9)
O13 Co2 O12 80.02(9)
O3 P1 O1 114.92(15)
O3 P1 O2 111.15(14)
O1 P1 O2 109.08(14)
O3 P1 C23 109.94(17)
O1 P1 C23 107.81(16)
O2 P1 C23 103.25(16)
O4 P2 O6 110.86(15)
O4 P2 O7 111.60(15)
O6 P2 O7 111.75(15)
O4 P2 C27 111.62(16)
O6 P2 C27 106.24(16)
O7 P2 C27 104.48(16)
O11 P3 O5 114.80(15)
O11 P3 O10 110.87(15)
O5 P3 O10 109.52(15)
O11 P3 C31 109.69(17)
O5 P3 C31 107.26(17)
O10 P3 C31 104.11(16)
C17 N1 C13 118.2(4)
C17 N1 Co2 123.3(3)
C13 N1 Co2 118.3(3)
C18 N2 C22 118.0(3)
C18 N2 Co1 121.2(3)
C22 N2 Co1 120.8(3)
C6 C1 C2 119.5(4)
C6 C1 Sb1 119.2(3)
C2 C1 Sb1 121.3(3)
C1 C2 C3 120.6(4)
C1 C2 H2 119.7
C3 C2 H2 119.7
C4 C3 C2 119.0(4)
C4 C3 H3 120.5
C2 C3 H3 120.5
C5 C4 C3 121.3(4)
C5 C4 Cl1 119.4(3)
C3 C4 Cl1 119.3(3)
C4 C5 C6 119.1(4)
C4 C5 H5 120.5
C6 C5 H5 120.5
C1 C6 C5 120.5(4)
C1 C6 H6 119.7
C5 C6 H6 119.7
C12 C7 C8 120.2(4)
C12 C7 Sb2 121.6(3)
C8 C7 Sb2 118.2(3)
C9 C8 C7 119.4(4)
C9 C8 H8 120.3
C7 C8 H8 120.3
C10 C9 C8 119.4(4)
C10 C9 H9 120.3
C8 C9 H9 120.3
C11 C10 C9 121.8(4)
C11 C10 Cl2 119.0(3)
C9 C10 Cl2 119.2(3)
C10 C11 C12 118.6(4)
C10 C11 H11 120.7
C12 C11 H11 120.7
C7 C12 C11 120.6(4)
C7 C12 H12 119.7
C11 C12 H12 119.7
N1 C13 C14 122.6(4)
N1 C13 H13 118.7
C14 C13 H13 118.7
C13 C14 C15 118.8(5)
C13 C14 H14 120.6
C15 C14 H14 120.6
C16 C15 C14 119.0(4)
C16 C15 H15 120.5
C14 C15 H15 120.5
C15 C16 C17 119.7(5)
C15 C16 H16 120.2
C17 C16 H16 120.2
N1 C17 C16 121.6(4)
N1 C17 H17 119.2
C16 C17 H17 119.2
N2 C18 C19 123.5(4)
N2 C18 H18 118.3
C19 C18 H18 118.3
C20 C19 C18 117.9(4)
C20 C19 H19 121.1
C18 C19 H19 121.1
C21 C20 C19 119.4(4)
C21 C20 H20 120.3
C19 C20 H20 120.3
C20 C21 C22 118.9(4)
C20 C21 H21 120.5
C22 C21 H21 120.5
N2 C22 C21 122.3(4)
N2 C22 H22 118.9
C21 C22 H22 118.9
C25 C23 C24 109.0(3)
C25 C23 C26 110.1(3)
C24 C23 C26 109.3(3)
C25 C23 P1 109.1(3)
C24 C23 P1 110.6(3)
C26 C23 P1 108.6(3)
C23 C24 H24A 109.5
C23 C24 H24B 109.5
H24A C24 H24B 109.5
C23 C24 H24C 109.5
H24A C24 H24C 109.5
H24B C24 H24C 109.5
C23 C25 H25A 109.5
C23 C25 H25B 109.5
H25A C25 H25B 109.5
C23 C25 H25C 109.5
H25A C25 H25C 109.5
H25B C25 H25C 109.5
C23 C26 H26A 109.5
C23 C26 H26B 109.5
H26A C26 H26B 109.5
C23 C26 H26C 109.5
H26A C26 H26C 109.5
H26B C26 H26C 109.5
C28 C27 C30 109.7(3)
C28 C27 C29 110.5(3)
C30 C27 C29 109.4(3)
C28 C27 P2 109.4(3)
C30 C27 P2 109.5(3)
C29 C27 P2 108.2(3)
C27 C28 H28A 109.5
C27 C28 H28B 109.5
H28A C28 H28B 109.5
C27 C28 H28C 109.5
H28A C28 H28C 109.5
H28B C28 H28C 109.5
C27 C29 H29A 109.5
C27 C29 H29B 109.5
H29A C29 H29B 109.5
C27 C29 H29C 109.5
H29A C29 H29C 109.5
H29B C29 H29C 109.5
C27 C30 H30A 109.5
C27 C30 H30B 109.5
H30A C30 H30B 109.5
C27 C30 H30C 109.5
H30A C30 H30C 109.5
H30B C30 H30C 109.5
C33 C31 C32 109.1(3)
C33 C31 C34 109.8(3)
C32 C31 C34 110.5(3)
C33 C31 P3 109.5(3)
C32 C31 P3 109.8(3)
C34 C31 P3 108.0(3)
C31 C32 H32A 109.5
C31 C32 H32B 109.5
H32A C32 H32B 109.5
C31 C32 H32C 109.5
H32A C32 H32C 109.5
H32B C32 H32C 109.5
C31 C33 H33A 109.5
C31 C33 H33B 109.5
H33A C33 H33B 109.5
C31 C33 H33C 109.5
H33A C33 H33C 109.5
H33B C33 H33C 109.5
C31 C34 H34A 109.5
C31 C34 H34B 109.5
H34A C34 H34B 109.5
C31 C34 H34C 109.5
H34A C34 H34C 109.5
H34B C34 H34C 109.5
O13 C35 H35A 109.5
O13 C35 H35B 109.5
H35A C35 H35B 109.5
O13 C35 H35C 109.5
H35A C35 H35C 109.5
H35B C35 H35C 109.5
O12 C36 H36A 109.5
O12 C36 H36B 109.5
H36A C36 H36B 109.5
O12 C36 H36C 109.5
H36A C36 H36C 109.5
H36B C36 H36C 109.5
P1 O1 Co1 129.39(15)
P1 O2 Sb1 125.11(15)
P1 O3 Co2 123.86(15)
P2 O4 Co1 122.98(15)
P3 O5 Co1 127.50(16)
P2 O6 Sb1 125.28(15)
P2 O7 Sb2 125.69(15)
Sb1 O8 Sb2 100.36(11)
Sb2 O9 Sb1 97.19(10)
Sb2 O9 Co2 100.18(10)
Sb1 O9 Co2 101.95(11)
P3 O10 Sb2 125.99(15)
P3 O11 Co2 124.00(15)
C36 O12 Sb1 121.9(2)
C36 O12 Co2 121.0(2)
Sb1 O12 Co2 96.87(10)
C35 O13 Sb2 118.9(2)
C35 O13 Co2 124.0(2)
Sb2 O13 Co2 98.66(10)

loop_
_geom_bond_atom_site_label_1
_geom_bond_atom_site_label_2
_geom_bond_distance
Sb1 O8 1.970(2)
Sb1 O2 2.003(2)
Sb1 O9 2.023(2)
Sb1 O12 2.024(2)
Sb1 O6 2.054(3)
Sb1 C1 2.102(4)
Sb1 Sb2 3.0303(4)
Sb2 O8 1.975(3)
Sb2 O10 1.995(3)
Sb2 O13 2.011(2)
Sb2 O9 2.017(2)
Sb2 O7 2.023(2)
Sb2 C7 2.105(4)
Co1 O5 1.935(3)
Co1 O1 1.945(3)
Co1 O4 1.980(2)
Co1 N2 2.110(3)
Co2 O11 2.026(3)
Co2 O3 2.036(3)
Co2 N1 2.078(3)
Co2 O9 2.129(2)
Co2 O13 2.180(2)
Co2 O12 2.282(3)
P1 O3 1.510(3)
P1 O1 1.521(3)
P1 O2 1.584(3)
P1 C23 1.815(4)
P2 O4 1.509(3)
P2 O6 1.556(3)
P2 O7 1.561(3)
P2 C27 1.810(4)
P3 O11 1.516(3)
P3 O5 1.519(3)
P3 O10 1.588(3)
P3 C31 1.820(4)
N1 C17 1.336(5)
N1 C13 1.367(6)
N2 C18 1.320(5)
N2 C22 1.344(5)
C1 C6 1.385(5)
C1 C2 1.390(5)
C2 C3 1.391(5)
C2 H2 0.9500
C3 C4 1.383(5)
C3 H3 0.9500
C4 C5 1.383(6)
C4 Cl1 1.740(4)
C5 C6 1.394(5)
C5 H5 0.9500
C6 H6 0.9500
C7 C12 1.370(5)
C7 C8 1.390(5)
C8 C9 1.388(6)
C8 H8 0.9500
C9 C10 1.377(6)
C9 H9 0.9500
C10 C11 1.368(6)
C10 Cl2 1.745(4)
C11 C12 1.393(5)
C11 H11 0.9500
C12 H12 0.9500
C13 C14 1.375(6)
C13 H13 0.9500
C14 C15 1.388(7)
C14 H14 0.9500
C15 C16 1.376(7)
C15 H15 0.9500
C16 C17 1.401(6)
C16 H16 0.9500
C17 H17 0.9500
C18 C19 1.382(6)
C18 H18 0.9500
C19 C20 1.380(6)
C19 H19 0.9500
C20 C21 1.369(6)
C20 H20 0.9500
C21 C22 1.379(5)
C21 H21 0.9500
C22 H22 0.9500
C23 C25 1.520(5)
C23 C24 1.531(5)
C23 C26 1.541(5)
C24 H24A 0.9800
C24 H24B 0.9800
C24 H24C 0.9800
C25 H25A 0.9800
C25 H25B 0.9800
C25 H25C 0.9800
C26 H26A 0.9800
C26 H26B 0.9800
C26 H26C 0.9800
C27 C28 1.533(5)
C27 C30 1.535(5)
C27 C29 1.544(5)
C28 H28A 0.9800
C28 H28B 0.9800
C28 H28C 0.9800
C29 H29A 0.9800
C29 H29B 0.9800
C29 H29C 0.9800
C30 H30A 0.9800
C30 H30B 0.9800
C30 H30C 0.9800
C31 C33 1.526(5)
C31 C32 1.528(6)
C31 C34 1.533(5)
C32 H32A 0.9800
C32 H32B 0.9800
C32 H32C 0.9800
C33 H33A 0.9800
C33 H33B 0.9800
C33 H33C 0.9800
C34 H34A 0.9800
C34 H34B 0.9800
C34 H34C 0.9800
C35 O13 1.437(5)
C35 H35A 0.9800
C35 H35B 0.9800
C35 H35C 0.9800
C36 O12 1.423(4)
C36 H36A 0.9800
C36 H36B 0.9800
C36 H36C 0.9800

loop_
_geom_torsion_atom_site_label_1
_geom_torsion_atom_site_label_2
_geom_torsion_atom_site_label_3
_geom_torsion_atom_site_label_4
_geom_torsion
O2 Sb1 Sb2 O8 177.34(15)
O9 Sb1 Sb2 O8 175.73(16)
O12 Sb1 Sb2 O8 91.38(14)
O6 Sb1 Sb2 O8 -95.66(14)
C1 Sb1 Sb2 O8 -10.19(19)
O8 Sb1 Sb2 O10 -178.82(15)
O2 Sb1 Sb2 O10 -1.48(13)
O9 Sb1 Sb2 O10 -3.09(14)
O12 Sb1 Sb2 O10 -87.44(12)
O6 Sb1 Sb2 O10 85.52(12)
C1 Sb1 Sb2 O10 170.99(18)
O8 Sb1 Sb2 O13 -94.05(14)
O2 Sb1 Sb2 O13 83.29(12)
O9 Sb1 Sb2 O13 81.68(13)
O12 Sb1 Sb2 O13 -2.67(10)
O6 Sb1 Sb2 O13 170.29(10)
C1 Sb1 Sb2 O13 -104.24(17)
O8 Sb1 Sb2 O9 -175.73(16)
O2 Sb1 Sb2 O9 1.61(14)
O12 Sb1 Sb2 O9 -84.35(13)
O6 Sb1 Sb2 O9 88.61(13)
C1 Sb1 Sb2 O9 174.08(19)
O8 Sb1 Sb2 O7 95.44(14)
O2 Sb1 Sb2 O7 -87.22(12)
O9 Sb1 Sb2 O7 -88.83(13)
O12 Sb1 Sb2 O7 -173.18(10)
O6 Sb1 Sb2 O7 -0.22(10)
C1 Sb1 Sb2 O7 85.25(17)
O8 Sb1 Sb2 C7 7.79(19)
O2 Sb1 Sb2 C7 -174.87(17)
O9 Sb1 Sb2 C7 -176.48(18)
O12 Sb1 Sb2 C7 99.18(16)
O6 Sb1 Sb2 C7 -87.87(16)
C1 Sb1 Sb2 C7 -2.4(2)
O11 Co2 N1 C17 119.1(3)
O3 Co2 N1 C17 9.4(4)
O9 Co2 N1 C17 -135.4(7)
O13 Co2 N1 C17 -155.5(3)
O12 Co2 N1 C17 -74.9(3)
O11 Co2 N1 C13 -56.6(3)
O3 Co2 N1 C13 -166.3(3)
O9 Co2 N1 C13 48.9(9)
O13 Co2 N1 C13 28.8(3)
O12 Co2 N1 C13 109.4(3)
O5 Co1 N2 C18 36.0(3)
O1 Co1 N2 C18 160.9(3)
O4 Co1 N2 C18 -79.8(3)
O5 Co1 N2 C22 -142.8(3)
O1 Co1 N2 C22 -17.9(3)
O4 Co1 N2 C22 101.4(3)
O8 Sb1 C1 C6 13.2(3)
O2 Sb1 C1 C6 -166.1(3)
O9 Sb1 C1 C6 115.1(17)
O12 Sb1 C1 C6 -77.1(3)
O6 Sb1 C1 C6 102.0(3)
Sb2 Sb1 C1 C6 19.8(4)
O8 Sb1 C1 C2 -164.7(3)
O2 Sb1 C1 C2 16.0(3)
O9 Sb1 C1 C2 -62.8(19)
O12 Sb1 C1 C2 105.0(3)
O6 Sb1 C1 C2 -75.9(3)
Sb2 Sb1 C1 C2 -158.1(2)
C6 C1 C2 C3 1.8(6)
Sb1 C1 C2 C3 179.7(3)
C1 C2 C3 C4 -0.5(6)
C2 C3 C4 C5 -0.2(6)
C2 C3 C4 Cl1 176.8(3)
C3 C4 C5 C6 -0.3(6)
Cl1 C4 C5 C6 -177.3(3)
C2 C1 C6 C5 -2.3(6)
Sb1 C1 C6 C5 179.7(3)
C4 C5 C6 C1 1.6(6)
O8 Sb2 C7 C12 -161.8(3)
O10 Sb2 C7 C12 18.4(3)
O13 Sb2 C7 C12 -69.2(3)
O9 Sb2 C7 C12 136(2)
O7 Sb2 C7 C12 109.0(3)
Sb1 Sb2 C7 C12 -166.8(2)
O8 Sb2 C7 C8 17.1(3)
O10 Sb2 C7 C8 -162.8(3)
O13 Sb2 C7 C8 109.6(3)
O9 Sb2 C7 C8 -46(3)
O7 Sb2 C7 C8 -72.1(3)
Sb1 Sb2 C7 C8 12.0(4)
C12 C7 C8 C9 0.8(6)
Sb2 C7 C8 C9 -178.1(3)
C7 C8 C9 C10 1.0(7)
C8 C9 C10 C11 -2.9(7)
C8 C9 C10 Cl2 176.7(3)
C9 C10 C11 C12 2.9(6)
Cl2 C10 C11 C12 -176.6(3)
C8 C7 C12 C11 -0.7(6)
Sb2 C7 C12 C11 178.1(3)
C10 C11 C12 C7 -1.1(6)
C17 N1 C13 C14 3.8(6)
Co2 N1 C13 C14 179.7(3)
N1 C13 C14 C15 -2.7(7)
C13 C14 C15 C16 0.7(7)
C14 C15 C16 C17 0.0(7)
C13 N1 C17 C16 -3.0(6)
Co2 N1 C17 C16 -178.7(3)
C15 C16 C17 N1 1.2(7)
C22 N2 C18 C19 -1.5(6)
Co1 N2 C18 C19 179.7(3)
N2 C18 C19 C20 0.4(6)
C18 C19 C20 C21 0.2(6)
C19 C20 C21 C22 0.3(6)
C18 N2 C22 C21 2.1(6)
Co1 N2 C22 C21 -179.1(3)
C20 C21 C22 N2 -1.5(6)
O3 P1 C23 C25 -179.3(3)
O1 P1 C23 C25 54.7(3)
O2 P1 C23 C25 -60.6(3)
O3 P1 C23 C24 -59.3(3)
O1 P1 C23 C24 174.7(3)
O2 P1 C23 C24 59.3(3)
O3 P1 C23 C26 60.6(3)
O1 P1 C23 C26 -65.3(3)
O2 P1 C23 C26 179.3(3)
O4 P2 C27 C28 -60.4(3)
O6 P2 C27 C28 60.6(3)
O7 P2 C27 C28 178.9(3)
O4 P2 C27 C30 59.9(3)
O6 P2 C27 C30 -179.1(3)
O7 P2 C27 C30 -60.8(3)
O4 P2 C27 C29 179.2(3)
O6 P2 C27 C29 -59.9(3)
O7 P2 C27 C29 58.4(3)
O11 P3 C31 C33 59.8(3)
O5 P3 C31 C33 -174.9(3)
O10 P3 C31 C33 -58.9(3)
O11 P3 C31 C32 179.6(3)
O5 P3 C31 C32 -55.1(3)
O10 P3 C31 C32 60.9(3)
O11 P3 C31 C34 -59.8(3)
O5 P3 C31 C34 65.5(3)
O10 P3 C31 C34 -178.5(3)
O3 P1 O1 Co1 62.5(2)
O2 P1 O1 Co1 -63.1(2)
C23 P1 O1 Co1 -174.55(19)
O5 Co1 O1 P1 -77.4(2)
O4 Co1 O1 P1 84.4(2)
N2 Co1 O1 P1 -174.0(2)
O3 P1 O2 Sb1 -45.0(2)
O1 P1 O2 Sb1 82.8(2)
C23 P1 O2 Sb1 -162.79(19)
O8 Sb1 O2 P1 -13.5(6)
O9 Sb1 O2 P1 -20.97(18)
O12 Sb1 O2 P1 63.13(19)
O6 Sb1 O2 P1 -104.98(18)
C1 Sb1 O2 P1 162.9(2)
Sb2 Sb1 O2 P1 -22.0(2)
O1 P1 O3 Co2 -70.9(2)
O2 P1 O3 Co2 53.6(2)
C23 P1 O3 Co2 167.28(18)
O11 Co2 O3 P1 92.98(19)
N1 Co2 O3 P1 -170.04(19)
O9 Co2 O3 P1 4.41(19)
O13 Co2 O3 P1 -39.6(4)
O12 Co2 O3 P1 -71.32(18)
O6 P2 O4 Co1 62.6(2)
O7 P2 O4 Co1 -62.6(2)
C27 P2 O4 Co1 -179.14(18)
O5 Co1 O4 P2 83.3(2)
O1 Co1 O4 P2 -80.3(2)
N2 Co1 O4 P2 -177.57(19)
O11 P3 O5 Co1 -59.3(2)
O10 P3 O5 Co1 66.2(2)
C31 P3 O5 Co1 178.55(19)
O1 Co1 O5 P3 72.8(2)
O4 Co1 O5 P3 -89.6(2)
N2 Co1 O5 P3 168.1(2)
O4 P2 O6 Sb1 -89.57(19)
O7 P2 O6 Sb1 35.6(2)
C27 P2 O6 Sb1 148.98(18)
O8 Sb1 O6 P2 -58.70(18)
O2 Sb1 O6 P2 109.76(18)
O9 Sb1 O6 P2 22.56(17)
O12 Sb1 O6 P2 17.4(6)
C1 Sb1 O6 P2 -158.33(19)
Sb2 Sb1 O6 P2 -19.03(16)
O4 P2 O7 Sb2 88.7(2)
O6 P2 O7 Sb2 -36.1(2)
C27 P2 O7 Sb2 -150.58(18)
O8 Sb2 O7 P2 59.14(18)
O10 Sb2 O7 P2 -109.48(18)
O13 Sb2 O7 P2 -31.7(6)
O9 Sb2 O7 P2 -22.10(18)
C7 Sb2 O7 P2 156.7(2)
Sb1 Sb2 O7 P2 19.59(16)
O2 Sb1 O8 Sb2 -10.4(6)
O9 Sb1 O8 Sb2 -2.85(11)
O12 Sb1 O8 Sb2 -87.04(12)
O6 Sb1 O8 Sb2 81.41(11)
C1 Sb1 O8 Sb2 173.26(13)
O10 Sb2 O8 Sb1 4.7(6)
O13 Sb2 O8 Sb1 85.84(11)
O9 Sb2 O8 Sb1 2.86(11)
O7 Sb2 O8 Sb1 -81.97(11)
C7 Sb2 O8 Sb1 -174.66(13)
O8 Sb2 O9 Sb1 -2.76(10)
O10 Sb2 O9 Sb1 177.59(11)
O13 Sb2 O9 Sb1 -95.16(11)
O7 Sb2 O9 Sb1 86.87(11)
C7 Sb2 O9 Sb1 60(3)
O8 Sb2 O9 Co2 100.81(11)
O10 Sb2 O9 Co2 -78.83(11)
O13 Sb2 O9 Co2 8.41(10)
O7 Sb2 O9 Co2 -169.56(11)
C7 Sb2 O9 Co2 164(3)
Sb1 Sb2 O9 Co2 103.57(13)
O8 Sb1 O9 Sb2 2.77(10)
O2 Sb1 O9 Sb2 -178.74(11)
O12 Sb1 O9 Sb2 92.29(11)
O6 Sb1 O9 Sb2 -86.65(11)
C1 Sb1 O9 Sb2 -99.7(17)
O8 Sb1 O9 Co2 -99.28(11)
O2 Sb1 O9 Co2 79.21(11)
O12 Sb1 O9 Co2 -9.76(10)
O6 Sb1 O9 Co2 171.31(11)
C1 Sb1 O9 Co2 158.2(17)
Sb2 Sb1 O9 Co2 -102.05(12)
O11 Co2 O9 Sb2 77.35(11)
O3 Co2 O9 Sb2 -173.81(11)
N1 Co2 O9 Sb2 -28.5(8)
O13 Co2 O9 Sb2 -7.91(10)
O12 Co2 O9 Sb2 -90.79(10)
O11 Co2 O9 Sb1 177.02(11)
O3 Co2 O9 Sb1 -74.14(11)
N1 Co2 O9 Sb1 71.2(8)
O13 Co2 O9 Sb1 91.76(11)
O12 Co2 O9 Sb1 8.88(9)
O11 P3 O10 Sb2 45.2(2)
O5 P3 O10 Sb2 -82.5(2)
C31 P3 O10 Sb2 163.07(19)
O8 Sb2 O10 P3 17.6(7)
O13 Sb2 O10 P3 -63.99(19)
O9 Sb2 O10 P3 19.40(19)
O7 Sb2 O10 P3 104.08(19)
C7 Sb2 O10 P3 -163.1(2)
Sb1 Sb2 O10 P3 21.4(2)
O5 P3 O11 Co2 76.2(2)
O10 P3 O11 Co2 -48.5(2)
C31 P3 O11 Co2 -162.93(18)
O3 Co2 O11 P3 -98.58(19)
N1 Co2 O11 P3 160.69(19)
O9 Co2 O11 P3 -10.02(18)
O13 Co2 O11 P3 66.79(18)
O12 Co2 O11 P3 27.0(4)
O8 Sb1 O12 C36 -136.4(3)
O2 Sb1 O12 C36 54.8(3)
O9 Sb1 O12 C36 142.4(3)
O6 Sb1 O12 C36 147.5(4)
C1 Sb1 O12 C36 -36.8(3)
Sb2 Sb1 O12 C36 -176.3(3)
O8 Sb1 O12 Co2 90.21(10)
O2 Sb1 O12 Co2 -78.56(10)
O9 Sb1 O12 Co2 8.96(9)
O6 Sb1 O12 Co2 14.1(5)
C1 Sb1 O12 Co2 -170.21(12)
Sb2 Sb1 O12 Co2 50.32(7)
O11 Co2 O12 C36 178.8(3)
O3 Co2 O12 C36 -52.0(3)
N1 Co2 O12 C36 45.9(3)
O9 Co2 O12 C36 -142.7(3)
O13 Co2 O12 C36 138.5(3)
O11 Co2 O12 Sb1 -47.2(3)
O3 Co2 O12 Sb1 81.99(11)
N1 Co2 O12 Sb1 179.91(12)
O9 Co2 O12 Sb1 -8.74(9)
O13 Co2 O12 Sb1 -87.50(10)
O8 Sb2 O13 C35 47.8(3)
O10 Sb2 O13 C35 -143.5(3)
O9 Sb2 O13 C35 128.8(3)
O7 Sb2 O13 C35 138.4(5)
C7 Sb2 O13 C35 -50.1(3)
Sb1 Sb2 O13 C35 87.5(3)
O8 Sb2 O13 Co2 -89.12(11)
O10 Sb2 O13 Co2 79.61(11)
O9 Sb2 O13 Co2 -8.17(10)
O7 Sb2 O13 Co2 1.4(5)
C7 Sb2 O13 Co2 172.99(12)
Sb1 Sb2 O13 Co2 -49.47(8)
O11 Co2 O13 C35 144.0(3)
O3 Co2 O13 C35 -80.4(4)
N1 Co2 O13 C35 50.7(3)
O9 Co2 O13 C35 -125.9(3)
O12 Co2 O13 C35 -48.4(3)
O11 Co2 O13 Sb2 -82.19(11)
O3 Co2 O13 Sb2 53.4(3)
N1 Co2 O13 Sb2 -175.49(13)
O9 Co2 O13 Sb2 7.90(10)
O12 Co2 O13 Sb2 85.43(11)
